data_7103600
loop_
_publ_author_name
'Ali, Shoaib'
'Baskar, Viswanathan'
'Muryn, Christopher A'
'Winpenny, Richard E P'

_publ_section_title
;
 Mixed antimonate-phosphonate ligands as polydentate bridging oxygen
 donors.
;
_journal_issue 47
_journal_name_full 'Chemical communications (Cambridge, England)'
_journal_page_first 6375
_journal_page_last 6377
_journal_paper_doi 10.1039/b815270e
_journal_year 2008
_chemical_formula_sum 'C28 H26 Cl2 Co N O10 P2 Sb2'
_chemical_formula_weight 971.77
_chemical_name_systematic
;
?
;
_space_group_IT_number 2
_symmetry_cell_setting triclinic
_symmetry_space_group_name_Hall '-P 1'
_symmetry_space_group_name_H-M 'P -1'
_atom_sites_solution_hydrogens geom
_atom_sites_solution_primary direct
_atom_sites_solution_secondary difmap
_audit_creation_method SHELXL-97
_cell_angle_alpha 74.222(5)
_cell_angle_beta 77.714(5)
_cell_angle_gamma 70.916(5)
_cell_formula_units_Z 2
_cell_length_a 11.221(5)
_cell_length_b 11.658(5)
_cell_length_c 14.044(5)
_cell_measurement_reflns_used 8869
_cell_measurement_temperature 100(2)
_cell_measurement_theta_max 28.3567
_cell_measurement_theta_min 3.0332
_cell_volume 1655.2(12)
_computing_cell_refinement
;
CrysAlis RED, Oxford Diffraction Ltd.,
Version 1.171.32.4 (release 27-04-2006 CrysAlis171 .NET)
(compiled Apr 27 2007,17:53:11)
;
_computing_data_collection
;
CrysAlis CCD, Oxford Diffraction Ltd.,
Version 1.171.32.4 (release 27-04-2006 CrysAlis171 .NET)
(compiled Apr 27 2007,17:53:11)
;
_computing_data_reduction
;
CrysAlis RED, Oxford Diffraction Ltd.,
Version 1.171.32.4 (release 27-04-2006 CrysAlis171 .NET)
(compiled Apr 27 2007,17:53:11)
;
_computing_molecular_graphics 'SHELXL-97 (Sheldrick, 1997)'
_computing_publication_material 'SHELXL-97 (Sheldrick, 1997)'
_computing_structure_refinement 'SHELXL-97 (Sheldrick, 1997)'
_computing_structure_solution 'SHELXS-97 (Sheldrick, 1990)'
_diffrn_ambient_temperature 100(2)
_diffrn_detector_area_resol_mean 8.3367
_diffrn_measured_fraction_theta_full 0.994
_diffrn_measured_fraction_theta_max 0.994
_diffrn_measurement_device_type 'Oxford Diffraction XCalibur 2'
_diffrn_measurement_method 'phi and omega'
_diffrn_radiation_monochromator graphite
_diffrn_radiation_source 'fine-focus sealed tube'
_diffrn_radiation_type MoK\a
_diffrn_radiation_wavelength 0.71069
_diffrn_reflns_av_R_equivalents 0.0267
_diffrn_reflns_av_sigmaI/netI 0.0405
_diffrn_reflns_limit_h_max 13
_diffrn_reflns_limit_h_min -14
_diffrn_reflns_limit_k_max 14
_diffrn_reflns_limit_k_min -14
_diffrn_reflns_limit_l_max 17
_diffrn_reflns_limit_l_min -16
_diffrn_reflns_number 15385
_diffrn_reflns_theta_full 26.37
_diffrn_reflns_theta_max 26.37
_diffrn_reflns_theta_min 4.22
_exptl_absorpt_coefficient_mu 2.430
_exptl_absorpt_correction_T_max 0.7932
_exptl_absorpt_correction_T_min 0.6422
_exptl_absorpt_correction_type multi-scan
_exptl_absorpt_process_details
;
CrysAlis RED, Oxford Diffraction Ltd.,
Version 1.171.32.4 (release 27-04-2006 CrysAlis171 .NET)
(compiled Apr 27 2007,17:53:11)
Empirical absorption correction using spherical harmonics,
implemented in SCALE3 ABSPACK scaling algorithm.
;
_exptl_crystal_colour Purple
_exptl_crystal_density_diffrn 1.950
_exptl_crystal_density_method 'not measured'
_exptl_crystal_description block
_exptl_crystal_F_000 948
_exptl_crystal_size_max 0.20
_exptl_crystal_size_mid 0.20
_exptl_crystal_size_min 0.10
_refine_diff_density_max 1.802
_refine_diff_density_min -0.709
_refine_diff_density_rms 0.139
_refine_ls_extinction_method none
_refine_ls_goodness_of_fit_ref 1.054
_refine_ls_hydrogen_treatment constr
_refine_ls_matrix_type full
_refine_ls_number_parameters 417
_refine_ls_number_reflns 6731
_refine_ls_number_restraints 0
_refine_ls_restrained_S_all 1.054
_refine_ls_R_factor_all 0.0494
_refine_ls_R_factor_gt 0.0301
_refine_ls_shift/su_max 0.001
_refine_ls_shift/su_mean 0.000
_refine_ls_structure_factor_coef Fsqd
_refine_ls_weighting_details 'calc w=1/[\s^2^(Fo^2^)+(0.0470P)^2^+1.0067P] where P=(Fo^2^+2Fc^2^)/3'
_refine_ls_weighting_scheme calc
_refine_ls_wR_factor_gt 0.0724
_refine_ls_wR_factor_ref 0.0843
_reflns_number_gt 5122
_reflns_number_total 6731
_reflns_threshold_expression >2sigma(I)
_cod_data_source_file b815270e.txt
_cod_data_source_block orepw855
_cod_depositor_comments
;
The following automatic conversions were performed:
'_symmetry_cell_setting' value 'Triclinic' changed to 'triclinic'
according to '/home/saulius/struct/CIF-dictionaries/cif_core.dic'
dictionary named 'cif_core.dic' version 2.4.1 from 2010-06-29.

Automatic conversion script
Id: cif_fix_enum 1527 2010-12-29 10:47:43Z saulius 
;
_cod_original_sg_symbol_H-M P-1
_cod_database_code 7103600

loop_
_symmetry_equiv_pos_as_xyz
'x, y, z'
'-x, -y, -z'

loop_
_atom_site_label
_atom_site_type_symbol
_atom_site_fract_x
_atom_site_fract_y
_atom_site_fract_z
_atom_site_U_iso_or_equiv
_atom_site_adp_type
_atom_site_occupancy
_atom_site_symmetry_multiplicity
_atom_site_calc_flag
_atom_site_refinement_flags
_atom_site_disorder_assembly
_atom_site_disorder_group
Sb1 Sb 0.17073(2) 0.59040(2) 0.37774(2) 0.01304(8) Uani 1 1 d . . .
Sb2 Sb 0.00962(2) 0.36101(2) 0.38103(2) 0.01310(8) Uani 1 1 d . . .
Co1 Co 0.27561(5) 0.29484(5) 0.46161(4) 0.01376(13) Uani 1 1 d . . .
P1 P -0.12061(10) 0.66626(9) 0.31589(8) 0.0139(2) Uani 1 1 d . . .
P2 P 0.25976(10) 0.39759(9) 0.23596(8) 0.0149(2) Uani 1 1 d . . .
C1 C 0.2496(4) 0.7405(4) 0.3132(3) 0.0164(9) Uani 1 1 d . . .
C2 C 0.2735(5) 0.8051(4) 0.3741(3) 0.0287(11) Uani 1 1 d . . .
H2 H 0.2539 0.7815 0.4446 0.034 Uiso 1 1 calc R . .
C3 C 0.3251(5) 0.9027(5) 0.3330(4) 0.0319(12) Uani 1 1 d . . .
H3 H 0.3409 0.9465 0.3747 0.038 Uiso 1 1 calc R . .
C4 C 0.3534(4) 0.9361(4) 0.2315(4) 0.0220(10) Uani 1 1 d . . .
C5 C 0.3273(5) 0.8768(4) 0.1695(4) 0.0272(11) Uani 1 1 d . . .
H5 H 0.3457 0.9018 0.0990 0.033 Uiso 1 1 calc R . .
C6 C 0.2741(5) 0.7803(4) 0.2113(4) 0.0257(10) Uani 1 1 d . . .
H6 H 0.2539 0.7404 0.1688 0.031 Uiso 1 1 calc R . .
C7 C -0.0746(4) 0.2659(4) 0.3188(3) 0.0160(9) Uani 1 1 d . . .
C8 C -0.0001(4) 0.1621(4) 0.2814(3) 0.0217(10) Uani 1 1 d . . .
H8 H 0.0889 0.1338 0.2845 0.026 Uiso 1 1 calc R . .
C9 C -0.0545(5) 0.0993(4) 0.2397(4) 0.0266(11) Uani 1 1 d . . .
H9 H -0.0042 0.0271 0.2158 0.032 Uiso 1 1 calc R . .
C10 C -0.1829(5) 0.1439(4) 0.2338(3) 0.0244(10) Uani 1 1 d . . .
C11 C -0.2588(5) 0.2461(4) 0.2722(4) 0.0286(11) Uani 1 1 d . . .
H11 H -0.3476 0.2744 0.2686 0.034 Uiso 1 1 calc R . .
C12 C -0.2048(4) 0.3064(4) 0.3155(4) 0.0235(10) Uani 1 1 d . . .
H12 H -0.2566 0.3754 0.3430 0.028 Uiso 1 1 calc R . .
C13 C 0.3259(4) 0.3958(4) 0.1091(3) 0.0194(9) Uani 1 1 d . . .
C14 C 0.4562(4) 0.3460(4) 0.0844(4) 0.0264(11) Uani 1 1 d . . .
H14 H 0.5092 0.3090 0.1357 0.032 Uiso 1 1 calc R . .
C15 C 0.5086(5) 0.3500(5) -0.0142(4) 0.0360(13) Uani 1 1 d . . .
H15 H 0.5976 0.3153 -0.0305 0.043 Uiso 1 1 calc R . .
C16 C 0.4329(6) 0.4040(5) -0.0891(4) 0.0407(14) Uani 1 1 d . . .
H16 H 0.4698 0.4072 -0.1569 0.049 Uiso 1 1 calc R . .
C17 C 0.3040(6) 0.4532(5) -0.0659(4) 0.0394(14) Uani 1 1 d . . .
H17 H 0.2519 0.4898 -0.1176 0.047 Uiso 1 1 calc R . .
C18 C 0.2495(5) 0.4495(4) 0.0334(4) 0.0296(11) Uani 1 1 d . . .
H18 H 0.1603 0.4837 0.0494 0.036 Uiso 1 1 calc R . .
C19 C -0.0462(5) 0.7259(5) 0.1148(4) 0.0388(13) Uani 1 1 d . . .
H19 H 0.0377 0.6872 0.1316 0.047 Uiso 1 1 calc R . .
C20 C -0.0646(5) 0.7701(6) 0.0157(4) 0.0455(15) Uani 1 1 d . . .
H20 H 0.0064 0.7616 -0.0353 0.055 Uiso 1 1 calc R . .
C21 C -0.1855(5) 0.8262(5) -0.0091(4) 0.0399(14) Uani 1 1 d . . .
H21 H -0.1978 0.8567 -0.0773 0.048 Uiso 1 1 calc R . .
C22 C -0.2878(5) 0.8382(5) 0.0639(4) 0.0312(12) Uani 1 1 d . . .
H22 H -0.3711 0.8778 0.0463 0.037 Uiso 1 1 calc R . .
C23 C -0.2707(4) 0.7931(4) 0.1635(3) 0.0224(10) Uani 1 1 d . . .
H23 H -0.3425 0.8002 0.2139 0.027 Uiso 1 1 calc R . .
C24 C -0.1490(4) 0.7375(4) 0.1902(3) 0.0179(9) Uani 1 1 d . . .
C25 C 0.4195(4) 0.0432(4) 0.5751(3) 0.0217(10) Uani 1 1 d . . .
H25 H 0.3634 0.0708 0.6306 0.026 Uiso 1 1 calc R . .
C26 C 0.5024(4) 0.0783(4) 0.4117(3) 0.0179(9) Uani 1 1 d . . .
H26 H 0.5069 0.1319 0.3474 0.021 Uiso 1 1 calc R . .
C27 C 0.1081(4) 0.1095(4) 0.5115(3) 0.0215(10) Uani 1 1 d . . .
H27A H 0.0820 0.1320 0.5767 0.032 Uiso 1 1 calc R . .
H27B H 0.1800 0.0338 0.5159 0.032 Uiso 1 1 calc R . .
H27C H 0.0368 0.0947 0.4916 0.032 Uiso 1 1 calc R . .
C28 C 0.4517(4) 0.4696(4) 0.3921(4) 0.0262(11) Uani 1 1 d . . .
H28A H 0.4660 0.4624 0.3224 0.039 Uiso 1 1 calc R . .
H28B H 0.5140 0.4014 0.4292 0.039 Uiso 1 1 calc R . .
H28C H 0.4610 0.5493 0.3947 0.039 Uiso 1 1 calc R . .
Cl1 Cl 0.41977(12) 1.05840(11) 0.18018(10) 0.0307(3) Uani 1 1 d . . .
Cl2 Cl -0.25229(13) 0.07006(12) 0.17799(11) 0.0369(3) Uani 1 1 d . . .
N1 N 0.4212(3) 0.1221(3) 0.4865(3) 0.0168(7) Uani 1 1 d . . .
O1 O 0.1082(2) 0.4423(2) 0.4282(2) 0.0122(6) Uani 1 1 d . . .
O2 O 0.1453(3) 0.2084(2) 0.4391(2) 0.0171(6) Uani 1 1 d . . .
O3 O 0.3253(3) 0.4633(3) 0.4360(2) 0.0170(6) Uani 1 1 d . . .
O4 O 0.2293(3) 0.2765(3) 0.6123(2) 0.0166(6) Uani 1 1 d . . .
O5 O -0.1089(3) 0.3504(3) 0.5008(2) 0.0164(6) Uani 1 1 d . . .
O6 O 0.1302(3) 0.3722(3) 0.2493(2) 0.0170(6) Uani 1 1 d . . .
O7 O 0.2354(3) 0.5337(2) 0.2448(2) 0.0156(6) Uani 1 1 d . . .
O8 O 0.0058(3) 0.6865(2) 0.3232(2) 0.0168(6) Uani 1 1 d . . .
O9 O -0.1034(3) 0.5279(3) 0.3236(2) 0.0186(6) Uani 1 1 d . . .
O10 O 0.3456(3) 0.3069(3) 0.3079(2) 0.0176(6) Uani 1 1 d . . .

loop_
_atom_site_aniso_label
_atom_site_aniso_U_11
_atom_site_aniso_U_22
_atom_site_aniso_U_33
_atom_site_aniso_U_23
_atom_site_aniso_U_13
_atom_site_aniso_U_12
Sb1 0.01422(14) 0.01045(14) 0.01197(15) -0.00283(11) 0.00040(11) -0.00133(10)
Sb2 0.01443(14) 0.01100(14) 0.01200(15) -0.00326(11) -0.00061(11) -0.00131(10)
Co1 0.0144(3) 0.0108(3) 0.0127(3) -0.0028(2) -0.0008(2) 0.0005(2)
P1 0.0161(5) 0.0090(5) 0.0135(6) -0.0009(4) -0.0038(4) 0.0003(4)
P2 0.0175(5) 0.0115(5) 0.0116(5) -0.0027(4) 0.0012(4) -0.0007(4)
C1 0.015(2) 0.018(2) 0.017(2) -0.0049(18) -0.0008(17) -0.0062(16)
C2 0.047(3) 0.031(3) 0.010(2) -0.005(2) 0.005(2) -0.018(2)
C3 0.035(3) 0.038(3) 0.029(3) -0.017(2) 0.005(2) -0.017(2)
C4 0.020(2) 0.017(2) 0.029(3) -0.004(2) 0.0006(19) -0.0089(18)
C5 0.038(3) 0.026(2) 0.015(2) -0.001(2) 0.005(2) -0.014(2)
C6 0.037(3) 0.024(2) 0.020(3) -0.011(2) 0.002(2) -0.013(2)
C7 0.021(2) 0.012(2) 0.011(2) -0.0019(17) 0.0007(17) -0.0032(16)
C8 0.016(2) 0.029(2) 0.021(2) -0.012(2) 0.0018(18) -0.0052(18)
C9 0.036(3) 0.017(2) 0.029(3) -0.012(2) 0.002(2) -0.008(2)
C10 0.033(3) 0.025(2) 0.018(2) -0.008(2) -0.001(2) -0.011(2)
C11 0.028(3) 0.025(2) 0.034(3) -0.006(2) -0.005(2) -0.010(2)
C12 0.025(2) 0.018(2) 0.029(3) -0.007(2) -0.004(2) -0.0050(18)
C13 0.028(2) 0.013(2) 0.015(2) -0.0030(18) -0.0004(19) -0.0047(18)
C14 0.029(3) 0.028(3) 0.023(3) -0.009(2) 0.005(2) -0.011(2)
C15 0.043(3) 0.040(3) 0.025(3) -0.018(3) 0.017(2) -0.017(3)
C16 0.065(4) 0.034(3) 0.024(3) -0.011(2) 0.016(3) -0.025(3)
C17 0.062(4) 0.033(3) 0.021(3) -0.003(2) -0.014(3) -0.008(3)
C18 0.039(3) 0.025(3) 0.019(3) -0.005(2) 0.000(2) -0.004(2)
C19 0.029(3) 0.050(3) 0.027(3) -0.005(3) -0.003(2) 0.001(2)
C20 0.030(3) 0.071(4) 0.020(3) 0.000(3) 0.005(2) -0.007(3)
C21 0.046(3) 0.048(3) 0.019(3) 0.001(3) -0.011(2) -0.006(3)
C22 0.029(3) 0.036(3) 0.025(3) -0.008(2) -0.010(2) -0.001(2)
C23 0.025(2) 0.021(2) 0.019(2) -0.0025(19) -0.0046(19) -0.0042(18)
C24 0.020(2) 0.015(2) 0.015(2) -0.0018(18) -0.0044(18) -0.0002(17)
C25 0.022(2) 0.018(2) 0.018(2) -0.0047(19) -0.0016(18) 0.0032(18)
C26 0.022(2) 0.015(2) 0.010(2) 0.0010(17) -0.0004(17) -0.0005(17)
C27 0.020(2) 0.015(2) 0.023(3) 0.0001(19) -0.0004(19) -0.0004(17)
C28 0.018(2) 0.026(2) 0.029(3) -0.003(2) 0.000(2) -0.0034(19)
Cl1 0.0372(7) 0.0274(6) 0.0322(7) -0.0046(5) -0.0016(5) -0.0190(5)
Cl2 0.0415(7) 0.0387(7) 0.0431(8) -0.0180(6) -0.0072(6) -0.0197(6)
N1 0.0153(17) 0.0153(17) 0.0165(19) -0.0056(15) -0.0026(15) 0.0020(14)
O1 0.0155(14) 0.0067(13) 0.0127(15) -0.0004(11) -0.0028(11) -0.0020(10)
O2 0.0184(15) 0.0119(14) 0.0160(16) -0.0001(12) 0.0001(12) -0.0018(11)
O3 0.0117(14) 0.0185(15) 0.0181(16) -0.0051(13) 0.0005(12) -0.0015(11)
O4 0.0181(15) 0.0157(14) 0.0103(15) -0.0027(12) -0.0020(12) 0.0025(11)
O5 0.0142(14) 0.0214(15) 0.0116(15) -0.0084(13) 0.0043(11) -0.0024(12)
O6 0.0225(16) 0.0161(15) 0.0101(15) -0.0042(12) 0.0037(12) -0.0053(12)
O7 0.0219(15) 0.0100(14) 0.0114(15) -0.0010(12) 0.0022(12) -0.0037(11)
O8 0.0184(15) 0.0107(14) 0.0185(16) -0.0020(12) -0.0041(12) -0.0004(11)
O9 0.0207(15) 0.0125(14) 0.0210(17) -0.0039(13) -0.0056(13) -0.0007(12)
O10 0.0166(15) 0.0127(14) 0.0170(16) -0.0023(13) -0.0010(12) 0.0028(11)

loop_
_atom_type_symbol
_atom_type_description
_atom_type_scat_dispersion_real
_atom_type_scat_dispersion_imag
_atom_type_scat_source
C C 0.0033 0.0016 'International Tables Vol C Tables 4.2.6.8 and 6.1.1.4'
H H 0.0000 0.0000 'International Tables Vol C Tables 4.2.6.8 and 6.1.1.4'
N N 0.0061 0.0033 'International Tables Vol C Tables 4.2.6.8 and 6.1.1.4'
O O 0.0106 0.0060 'International Tables Vol C Tables 4.2.6.8 and 6.1.1.4'
P P 0.1023 0.0942 'International Tables Vol C Tables 4.2.6.8 and 6.1.1.4'
Cl Cl 0.1484 0.1585 'International Tables Vol C Tables 4.2.6.8 and 6.1.1.4'
Co Co 0.3494 0.9721 'International Tables Vol C Tables 4.2.6.8 and 6.1.1.4'
Sb Sb -0.5866 1.5461 'International Tables Vol C Tables 4.2.6.8 and 6.1.1.4'

loop_
_geom_angle_atom_site_label_1
_geom_angle_atom_site_label_2
_geom_angle_atom_site_label_3
_geom_angle
_geom_angle_site_symmetry_1
_geom_angle_site_symmetry_3
_geom_angle_publ_flag
O5 Sb1 O1 94.38(12) 2_566 . ?
O5 Sb1 O8 91.57(12) 2_566 . ?
O1 Sb1 O8 89.72(11) . . ?
O5 Sb1 O3 91.83(12) 2_566 . ?
O1 Sb1 O3 79.21(11) . . ?
O8 Sb1 O3 168.64(11) . . ?
O5 Sb1 O7 177.91(11) 2_566 . ?
O1 Sb1 O7 87.35(11) . . ?
O8 Sb1 O7 87.25(12) . . ?
O3 Sb1 O7 89.66(11) . . ?
O5 Sb1 C1 90.74(14) 2_566 . ?
O1 Sb1 C1 174.56(14) . . ?
O8 Sb1 C1 91.99(14) . . ?
O3 Sb1 C1 98.81(14) . . ?
O7 Sb1 C1 87.58(14) . . ?
O5 Sb2 O1 94.75(12) . . ?
O5 Sb2 O9 90.20(12) . . ?
O1 Sb2 O9 90.14(12) . . ?
O5 Sb2 O2 93.68(12) . . ?
O1 Sb2 O2 80.47(11) . . ?
O9 Sb2 O2 170.10(11) . . ?
O5 Sb2 O6 177.31(12) . . ?
O1 Sb2 O6 87.69(12) . . ?
O9 Sb2 O6 88.63(12) . . ?
O2 Sb2 O6 87.86(12) . . ?
O5 Sb2 C7 91.76(14) . . ?
O1 Sb2 C7 172.80(14) . . ?
O9 Sb2 C7 92.92(14) . . ?
O2 Sb2 C7 96.06(14) . . ?
O6 Sb2 C7 85.88(14) . . ?
O4 Co1 O10 173.50(11) . . ?
O4 Co1 O1 94.25(11) . . ?
O10 Co1 O1 91.37(11) . . ?
O4 Co1 O3 95.28(11) . . ?
O10 Co1 O3 83.17(11) . . ?
O1 Co1 O3 73.68(11) . . ?
O4 Co1 N1 89.13(12) . . ?
O10 Co1 N1 86.11(12) . . ?
O1 Co1 N1 166.81(12) . . ?
O3 Co1 N1 118.75(13) . . ?
O4 Co1 O2 97.97(12) . . ?
O10 Co1 O2 86.66(11) . . ?
O1 Co1 O2 74.58(11) . . ?
O3 Co1 O2 146.33(11) . . ?
N1 Co1 O2 92.33(12) . . ?
O4 P1 O9 113.65(17) 2_566 . ?
O4 P1 O8 112.69(17) 2_566 . ?
O9 P1 O8 110.54(16) . . ?
O4 P1 C24 110.56(18) 2_566 . ?
O9 P1 C24 103.80(18) . . ?
O8 P1 C24 104.88(18) . . ?
O10 P2 O6 112.99(17) . . ?
O10 P2 O7 111.55(17) . . ?
O6 P2 O7 108.37(16) . . ?
O10 P2 C13 112.67(19) . . ?
O6 P2 C13 105.76(19) . . ?
O7 P2 C13 105.01(18) . . ?
C6 C1 C2 118.2(4) . . ?
C6 C1 Sb1 121.6(3) . . ?
C2 C1 Sb1 120.1(3) . . ?
C3 C2 C1 120.6(4) . . ?
C3 C2 H2 119.7 . . ?
C1 C2 H2 119.7 . . ?
C4 C3 C2 119.4(5) . . ?
C4 C3 H3 120.3 . . ?
C2 C3 H3 120.3 . . ?
C3 C4 C5 121.3(4) . . ?
C3 C4 Cl1 119.2(4) . . ?
C5 C4 Cl1 119.5(4) . . ?
C4 C5 C6 118.8(4) . . ?
C4 C5 H5 120.6 . . ?
C6 C5 H5 120.6 . . ?
C5 C6 C1 121.5(4) . . ?
C5 C6 H6 119.2 . . ?
C1 C6 H6 119.2 . . ?
C12 C7 C8 119.7(4) . . ?
C12 C7 Sb2 120.0(3) . . ?
C8 C7 Sb2 120.2(3) . . ?
C9 C8 C7 120.7(4) . . ?
C9 C8 H8 119.7 . . ?
C7 C8 H8 119.7 . . ?
C10 C9 C8 118.5(4) . . ?
C10 C9 H9 120.7 . . ?
C8 C9 H9 120.7 . . ?
C9 C10 C11 121.4(4) . . ?
C9 C10 Cl2 119.4(4) . . ?
C11 C10 Cl2 119.2(4) . . ?
C12 C11 C10 119.8(4) . . ?
C12 C11 H11 120.1 . . ?
C10 C11 H11 120.1 . . ?
C11 C12 C7 119.8(4) . . ?
C11 C12 H12 120.1 . . ?
C7 C12 H12 120.1 . . ?
C18 C13 C14 119.3(4) . . ?
C18 C13 P2 120.6(3) . . ?
C14 C13 P2 120.0(4) . . ?
C15 C14 C13 120.1(5) . . ?
C15 C14 H14 119.9 . . ?
C13 C14 H14 119.9 . . ?
C16 C15 C14 120.5(5) . . ?
C16 C15 H15 119.8 . . ?
C14 C15 H15 119.8 . . ?
C17 C16 C15 120.0(5) . . ?
C17 C16 H16 120.0 . . ?
C15 C16 H16 120.0 . . ?
C16 C17 C18 120.2(5) . . ?
C16 C17 H17 119.9 . . ?
C18 C17 H17 119.9 . . ?
C13 C18 C17 119.8(5) . . ?
C13 C18 H18 120.1 . . ?
C17 C18 H18 120.1 . . ?
C20 C19 C24 120.6(5) . . ?
C20 C19 H19 119.7 . . ?
C24 C19 H19 119.7 . . ?
C21 C20 C19 120.1(5) . . ?
C21 C20 H20 120.0 . . ?
C19 C20 H20 120.0 . . ?
C22 C21 C20 120.2(5) . . ?
C22 C21 H21 119.9 . . ?
C20 C21 H21 119.9 . . ?
C21 C22 C23 120.3(5) . . ?
C21 C22 H22 119.8 . . ?
C23 C22 H22 119.8 . . ?
C22 C23 C24 120.3(4) . . ?
C22 C23 H23 119.8 . . ?
C24 C23 H23 119.8 . . ?
C19 C24 C23 118.5(4) . . ?
C19 C24 P1 118.5(4) . . ?
C23 C24 P1 122.7(3) . . ?
N1 C25 C26 121.6(4) . 2_656 ?
N1 C25 H25 119.2 . . ?
C26 C25 H25 119.2 2_656 . ?
N1 C26 C25 121.9(4) . 2_656 ?
N1 C26 H26 119.1 . . ?
C25 C26 H26 119.1 2_656 . ?
O2 C27 H27A 109.5 . . ?
O2 C27 H27B 109.5 . . ?
H27A C27 H27B 109.5 . . ?
O2 C27 H27C 109.5 . . ?
H27A C27 H27C 109.5 . . ?
H27B C27 H27C 109.5 . . ?
O3 C28 H28A 109.5 . . ?
O3 C28 H28B 109.5 . . ?
H28A C28 H28B 109.5 . . ?
O3 C28 H28C 109.5 . . ?
H28A C28 H28C 109.5 . . ?
H28B C28 H28C 109.5 . . ?
C25 N1 C26 116.5(4) . . ?
C25 N1 Co1 120.4(3) . . ?
C26 N1 Co1 122.0(3) . . ?
Sb1 O1 Sb2 136.92(15) . . ?
Sb1 O1 Co1 103.50(12) . . ?
Sb2 O1 Co1 102.44(12) . . ?
C27 O2 Sb2 119.5(2) . . ?
C27 O2 Co1 123.2(3) . . ?
Sb2 O2 Co1 100.20(12) . . ?
C28 O3 Sb1 120.5(3) . . ?
C28 O3 Co1 120.6(2) . . ?
Sb1 O3 Co1 101.24(12) . . ?
P1 O4 Co1 137.59(17) 2_566 . ?
Sb2 O5 Sb1 143.72(17) . 2_566 ?
P2 O6 Sb2 124.00(17) . . ?
P2 O7 Sb1 123.07(16) . . ?
P1 O8 Sb1 139.38(17) . . ?
P1 O9 Sb2 139.18(18) . . ?
P2 O10 Co1 116.59(16) . . ?

loop_
_geom_bond_atom_site_label_1
_geom_bond_atom_site_label_2
_geom_bond_distance
_geom_bond_site_symmetry_2
_geom_bond_publ_flag
Sb1 O5 1.922(3) 2_566 ?
Sb1 O1 1.972(3) . ?
Sb1 O8 2.012(3) . ?
Sb1 O3 2.034(3) . ?
Sb1 O7 2.056(3) . ?
Sb1 C1 2.115(4) . ?
Sb2 O5 1.912(3) . ?
Sb2 O1 1.975(3) . ?
Sb2 O9 2.003(3) . ?
Sb2 O2 2.029(3) . ?
Sb2 O6 2.047(3) . ?
Sb2 C7 2.109(4) . ?
Co1 O4 2.039(3) . ?
Co1 O10 2.117(3) . ?
Co1 O1 2.128(3) . ?
Co1 O3 2.132(3) . ?
Co1 N1 2.135(3) . ?
Co1 O2 2.142(3) . ?
P1 O4 1.503(3) 2_566 ?
P1 O9 1.537(3) . ?
P1 O8 1.540(3) . ?
P1 C24 1.782(4) . ?
P2 O10 1.494(3) . ?
P2 O6 1.540(3) . ?
P2 O7 1.555(3) . ?
P2 C13 1.782(4) . ?
C1 C6 1.377(6) . ?
C1 C2 1.396(6) . ?
C2 C3 1.376(7) . ?
C2 H2 0.9500 . ?
C3 C4 1.368(7) . ?
C3 H3 0.9500 . ?
C4 C5 1.375(6) . ?
C4 Cl1 1.736(4) . ?
C5 C6 1.377(6) . ?
C5 H5 0.9500 . ?
C6 H6 0.9500 . ?
C7 C12 1.388(6) . ?
C7 C8 1.392(6) . ?
C8 C9 1.389(6) . ?
C8 H8 0.9500 . ?
C9 C10 1.375(7) . ?
C9 H9 0.9500 . ?
C10 C11 1.387(6) . ?
C10 Cl2 1.740(5) . ?
C11 C12 1.378(6) . ?
C11 H11 0.9500 . ?
C12 H12 0.9500 . ?
C13 C18 1.390(6) . ?
C13 C14 1.390(6) . ?
C14 C15 1.379(7) . ?
C14 H14 0.9500 . ?
C15 C16 1.377(8) . ?
C15 H15 0.9500 . ?
C16 C17 1.372(8) . ?
C16 H16 0.9500 . ?
C17 C18 1.394(7) . ?
C17 H17 0.9500 . ?
C18 H18 0.9500 . ?
C19 C20 1.382(7) . ?
C19 C24 1.387(7) . ?
C19 H19 0.9500 . ?
C20 C21 1.373(7) . ?
C20 H20 0.9500 . ?
C21 C22 1.364(7) . ?
C21 H21 0.9500 . ?
C22 C23 1.385(7) . ?
C22 H22 0.9500 . ?
C23 C24 1.390(6) . ?
C23 H23 0.9500 . ?
C25 N1 1.332(6) . ?
C25 C26 1.387(6) 2_656 ?
C25 H25 0.9500 . ?
C26 N1 1.332(5) . ?
C26 C25 1.387(6) 2_656 ?
C26 H26 0.9500 . ?
C27 O2 1.426(5) . ?
C27 H27A 0.9800 . ?
C27 H27B 0.9800 . ?
C27 H27C 0.9800 . ?
C28 O3 1.437(5) . ?
C28 H28A 0.9800 . ?
C28 H28B 0.9800 . ?
C28 H28C 0.9800 . ?
O4 P1 1.503(3) 2_566 ?
O5 Sb1 1.922(3) 2_566 ?

loop_
_geom_torsion_atom_site_label_1
_geom_torsion_atom_site_label_2
_geom_torsion_atom_site_label_3
_geom_torsion_atom_site_label_4
_geom_torsion
_geom_torsion_site_symmetry_1
_geom_torsion_site_symmetry_2
_geom_torsion_site_symmetry_3
_geom_torsion_site_symmetry_4
_geom_torsion_publ_flag
O5 Sb1 C1 C6 -157.4(4) 2_566 . . . ?
O1 Sb1 C1 C6 42.3(16) . . . . ?
O8 Sb1 C1 C6 -65.8(4) . . . . ?
O3 Sb1 C1 C6 110.6(4) . . . . ?
O7 Sb1 C1 C6 21.3(4) . . . . ?
O5 Sb1 C1 C2 19.9(4) 2_566 . . . ?
O1 Sb1 C1 C2 -140.3(13) . . . . ?
O8 Sb1 C1 C2 111.5(4) . . . . ?
O3 Sb1 C1 C2 -72.0(4) . . . . ?
O7 Sb1 C1 C2 -161.3(4) . . . . ?
C6 C1 C2 C3 -2.7(7) . . . . ?
Sb1 C1 C2 C3 179.8(4) . . . . ?
C1 C2 C3 C4 -0.1(8) . . . . ?
C2 C3 C4 C5 2.2(7) . . . . ?
C2 C3 C4 Cl1 -179.4(4) . . . . ?
C3 C4 C5 C6 -1.3(7) . . . . ?
Cl1 C4 C5 C6 -179.7(4) . . . . ?
C4 C5 C6 C1 -1.6(7) . . . . ?
C2 C1 C6 C5 3.6(7) . . . . ?
Sb1 C1 C6 C5 -179.0(4) . . . . ?
O5 Sb2 C7 C12 52.1(4) . . . . ?
O1 Sb2 C7 C12 -153.2(9) . . . . ?
O9 Sb2 C7 C12 -38.2(4) . . . . ?
O2 Sb2 C7 C12 146.0(3) . . . . ?
O6 Sb2 C7 C12 -126.6(4) . . . . ?
O5 Sb2 C7 C8 -127.5(4) . . . . ?
O1 Sb2 C7 C8 27.2(13) . . . . ?
O9 Sb2 C7 C8 142.2(3) . . . . ?
O2 Sb2 C7 C8 -33.6(4) . . . . ?
O6 Sb2 C7 C8 53.8(3) . . . . ?
C12 C7 C8 C9 0.8(7) . . . . ?
Sb2 C7 C8 C9 -179.6(4) . . . . ?
C7 C8 C9 C10 1.7(7) . . . . ?
C8 C9 C10 C11 -2.7(7) . . . . ?
C8 C9 C10 Cl2 177.8(4) . . . . ?
C9 C10 C11 C12 1.3(7) . . . . ?
Cl2 C10 C11 C12 -179.2(4) . . . . ?
C10 C11 C12 C7 1.2(7) . . . . ?
C8 C7 C12 C11 -2.2(7) . . . . ?
Sb2 C7 C12 C11 178.2(4) . . . . ?
O10 P2 C13 C18 164.0(4) . . . . ?
O6 P2 C13 C18 40.1(4) . . . . ?
O7 P2 C13 C18 -74.4(4) . . . . ?
O10 P2 C13 C14 -19.3(4) . . . . ?
O6 P2 C13 C14 -143.2(3) . . . . ?
O7 P2 C13 C14 102.3(4) . . . . ?
C18 C13 C14 C15 0.0(7) . . . . ?
P2 C13 C14 C15 -176.8(4) . . . . ?
C13 C14 C15 C16 0.4(7) . . . . ?
C14 C15 C16 C17 -0.6(8) . . . . ?
C15 C16 C17 C18 0.5(8) . . . . ?
C14 C13 C18 C17 -0.2(7) . . . . ?
P2 C13 C18 C17 176.6(4) . . . . ?
C16 C17 C18 C13 -0.1(8) . . . . ?
C24 C19 C20 C21 0.0(10) . . . . ?
C19 C20 C21 C22 -0.2(10) . . . . ?
C20 C21 C22 C23 -0.5(9) . . . . ?
C21 C22 C23 C24 1.4(8) . . . . ?
C20 C19 C24 C23 0.8(8) . . . . ?
C20 C19 C24 P1 174.3(5) . . . . ?
C22 C23 C24 C19 -1.5(7) . . . . ?
C22 C23 C24 P1 -174.7(4) . . . . ?
O4 P1 C24 C19 160.3(4) 2_566 . . . ?
O9 P1 C24 C19 -77.4(4) . . . . ?
O8 P1 C24 C19 38.6(4) . . . . ?
O4 P1 C24 C23 -26.4(4) 2_566 . . . ?
O9 P1 C24 C23 95.8(4) . . . . ?
O8 P1 C24 C23 -148.2(4) . . . . ?
C26 C25 N1 C26 -0.5(7) 2_656 . . . ?
C26 C25 N1 Co1 167.7(3) 2_656 . . . ?
C25 C26 N1 C25 0.5(7) 2_656 . . . ?
C25 C26 N1 Co1 -167.5(3) 2_656 . . . ?
O4 Co1 N1 C25 17.7(3) . . . . ?
O10 Co1 N1 C25 -166.7(3) . . . . ?
O1 Co1 N1 C25 -87.3(6) . . . . ?
O3 Co1 N1 C25 113.3(3) . . . . ?
O2 Co1 N1 C25 -80.2(3) . . . . ?
O4 Co1 N1 C26 -174.8(3) . . . . ?
O10 Co1 N1 C26 0.8(3) . . . . ?
O1 Co1 N1 C26 80.1(7) . . . . ?
O3 Co1 N1 C26 -79.3(3) . . . . ?
O2 Co1 N1 C26 87.2(3) . . . . ?
O5 Sb1 O1 Sb2 131.4(2) 2_566 . . . ?
O8 Sb1 O1 Sb2 39.8(2) . . . . ?
O3 Sb1 O1 Sb2 -137.6(2) . . . . ?
O7 Sb1 O1 Sb2 -47.4(2) . . . . ?
C1 Sb1 O1 Sb2 -68.5(15) . . . . ?
O5 Sb1 O1 Co1 -103.10(13) 2_566 . . . ?
O8 Sb1 O1 Co1 165.35(13) . . . . ?
O3 Sb1 O1 Co1 -12.07(12) . . . . ?
O7 Sb1 O1 Co1 78.09(12) . . . . ?
C1 Sb1 O1 Co1 57.1(15) . . . . ?
O5 Sb2 O1 Sb1 -129.3(2) . . . . ?
O9 Sb2 O1 Sb1 -39.1(2) . . . . ?
O2 Sb2 O1 Sb1 137.8(2) . . . . ?
O6 Sb2 O1 Sb1 49.6(2) . . . . ?
C7 Sb2 O1 Sb1 76.1(11) . . . . ?
O5 Sb2 O1 Co1 104.87(13) . . . . ?
O9 Sb2 O1 Co1 -164.92(13) . . . . ?
O2 Sb2 O1 Co1 11.92(12) . . . . ?
O6 Sb2 O1 Co1 -76.30(12) . . . . ?
C7 Sb2 O1 Co1 -49.8(11) . . . . ?
O4 Co1 O1 Sb1 106.05(13) . . . . ?
O10 Co1 O1 Sb1 -70.69(13) . . . . ?
O3 Co1 O1 Sb1 11.78(11) . . . . ?
N1 Co1 O1 Sb1 -149.4(5) . . . . ?
O2 Co1 O1 Sb1 -156.85(14) . . . . ?
O4 Co1 O1 Sb2 -108.66(13) . . . . ?
O10 Co1 O1 Sb2 74.61(13) . . . . ?
O3 Co1 O1 Sb2 157.08(14) . . . . ?
N1 Co1 O1 Sb2 -4.1(6) . . . . ?
O2 Co1 O1 Sb2 -11.55(11) . . . . ?
O5 Sb2 O2 C27 31.8(3) . . . . ?
O1 Sb2 O2 C27 126.0(3) . . . . ?
O9 Sb2 O2 C27 144.7(6) . . . . ?
O6 Sb2 O2 C27 -146.0(3) . . . . ?
C7 Sb2 O2 C27 -60.3(3) . . . . ?
O5 Sb2 O2 Co1 -105.96(13) . . . . ?
O1 Sb2 O2 Co1 -11.75(11) . . . . ?
O9 Sb2 O2 Co1 6.9(7) . . . . ?
O6 Sb2 O2 Co1 76.26(12) . . . . ?
C7 Sb2 O2 Co1 161.88(14) . . . . ?
O4 Co1 O2 C27 -32.3(3) . . . . ?
O10 Co1 O2 C27 143.2(3) . . . . ?
O1 Co1 O2 C27 -124.5(3) . . . . ?
O3 Co1 O2 C27 -144.5(3) . . . . ?
N1 Co1 O2 C27 57.2(3) . . . . ?
O4 Co1 O2 Sb2 103.39(12) . . . . ?
O10 Co1 O2 Sb2 -81.19(12) . . . . ?
O1 Co1 O2 Sb2 11.15(11) . . . . ?
O3 Co1 O2 Sb2 -8.8(3) . . . . ?
N1 Co1 O2 Sb2 -167.16(13) . . . . ?
O5 Sb1 O3 C28 -117.9(3) 2_566 . . . ?
O1 Sb1 O3 C28 148.0(3) . . . . ?
O8 Sb1 O3 C28 134.7(6) . . . . ?
O7 Sb1 O3 C28 60.6(3) . . . . ?
C1 Sb1 O3 C28 -26.9(3) . . . . ?
O5 Sb1 O3 Co1 106.05(13) 2_566 . . . ?
O1 Sb1 O3 Co1 11.94(11) . . . . ?
O8 Sb1 O3 Co1 -1.3(6) . . . . ?
O7 Sb1 O3 Co1 -75.43(12) . . . . ?
C1 Sb1 O3 Co1 -162.92(14) . . . . ?
O4 Co1 O3 C28 119.8(3) . . . . ?
O10 Co1 O3 C28 -53.8(3) . . . . ?
O1 Co1 O3 C28 -147.3(3) . . . . ?
N1 Co1 O3 C28 27.9(3) . . . . ?
O2 Co1 O3 C28 -127.2(3) . . . . ?
O4 Co1 O3 Sb1 -104.21(12) . . . . ?
O10 Co1 O3 Sb1 82.13(12) . . . . ?
O1 Co1 O3 Sb1 -11.31(11) . . . . ?
N1 Co1 O3 Sb1 163.88(12) . . . . ?
O2 Co1 O3 Sb1 8.7(3) . . . . ?
O10 Co1 O4 P1 152.1(8) . . . 2_566 ?
O1 Co1 O4 P1 2.3(3) . . . 2_566 ?
O3 Co1 O4 P1 76.3(3) . . . 2_566 ?
N1 Co1 O4 P1 -164.9(3) . . . 2_566 ?
O2 Co1 O4 P1 -72.7(3) . . . 2_566 ?
O1 Sb2 O5 Sb1 13.8(3) . . . 2_566 ?
O9 Sb2 O5 Sb1 -76.3(3) . . . 2_566 ?
O2 Sb2 O5 Sb1 94.5(3) . . . 2_566 ?
O6 Sb2 O5 Sb1 -141(2) . . . 2_566 ?
C7 Sb2 O5 Sb1 -169.3(3) . . . 2_566 ?
O10 P2 O6 Sb2 55.6(2) . . . . ?
O7 P2 O6 Sb2 -68.6(2) . . . . ?
C13 P2 O6 Sb2 179.25(19) . . . . ?
O5 Sb2 O6 P2 171(2) . . . . ?
O1 Sb2 O6 P2 16.2(2) . . . . ?
O9 Sb2 O6 P2 106.4(2) . . . . ?
O2 Sb2 O6 P2 -64.4(2) . . . . ?
C7 Sb2 O6 P2 -160.6(2) . . . . ?
O10 P2 O7 Sb1 -53.2(2) . . . . ?
O6 P2 O7 Sb1 71.8(2) . . . . ?
C13 P2 O7 Sb1 -175.5(2) . . . . ?
O5 Sb1 O7 P2 -166(3) 2_566 . . . ?
O1 Sb1 O7 P2 -20.55(19) . . . . ?
O8 Sb1 O7 P2 -110.4(2) . . . . ?
O3 Sb1 O7 P2 58.7(2) . . . . ?
C1 Sb1 O7 P2 157.5(2) . . . . ?
O4 P1 O8 Sb1 104.9(3) 2_566 . . . ?
O9 P1 O8 Sb1 -23.5(3) . . . . ?
C24 P1 O8 Sb1 -134.8(3) . . . . ?
O5 Sb1 O8 P1 -95.6(3) 2_566 . . . ?
O1 Sb1 O8 P1 -1.2(3) . . . . ?
O3 Sb1 O8 P1 11.8(8) . . . . ?
O7 Sb1 O8 P1 86.1(3) . . . . ?
C1 Sb1 O8 P1 173.6(3) . . . . ?
O4 P1 O9 Sb2 -102.5(3) 2_566 . . . ?
O8 P1 O9 Sb2 25.4(3) . . . . ?
C24 P1 O9 Sb2 137.4(3) . . . . ?
O5 Sb2 O9 P1 93.2(3) . . . . ?
O1 Sb2 O9 P1 -1.5(3) . . . . ?
O2 Sb2 O9 P1 -20.0(9) . . . . ?
O6 Sb2 O9 P1 -89.2(3) . . . . ?
C7 Sb2 O9 P1 -175.0(3) . . . . ?
O6 P2 O10 Co1 -58.1(2) . . . . ?
O7 P2 O10 Co1 64.3(2) . . . . ?
C13 P2 O10 Co1 -177.87(18) . . . . ?
O4 Co1 O10 P2 -153.9(9) . . . . ?
O1 Co1 O10 P2 -4.02(19) . . . . ?
O3 Co1 O10 P2 -77.40(18) . . . . ?
N1 Co1 O10 P2 163.0(2) . . . . ?
O2 Co1 O10 P2 70.45(19) . . . . ?
